data_2203191
loop_
_publ_author_name
'Yu-Liang Zhang'
'Su-Wen Chen'
'Wei-Sheng Liu'
'Da-Qi Wang'

_publ_section_title
;Tetrakis(\m-2-bromobenzoato-\k^2^<i>O,O</i>')bis[(<i>N,N</i>'-dimethylformamide)copper(II)],
 a new binuclear complex containing a metal--metal bond
;
_journal_issue 2
_journal_name_full 'Acta Crystallographica Section E'
_journal_page_first m196
_journal_page_last m197
_journal_paper_doi 10.1107/S1600536804000649
_journal_volume 60
_journal_year 2004
_chemical_formula_iupac '[Cu2 (C7 H4 Br1 O2)4 (C3 H7 N1 O1)2]'
_chemical_formula_moiety 'C34 H30 Br4 Cu2 N2 O10'
_chemical_formula_sum 'C34 H30 Br4 Cu2 N2 O10'
_chemical_formula_weight 1073.32
_chemical_name_systematic
;
Tetrakis(\m-2-bromobenzoato-\k^2^O,O')bis[(N,N'-dimethylformamide)copper(II)]
;
_space_group_IT_number 14
_symmetry_cell_setting monoclinic
_symmetry_space_group_name_Hall '-P 2yn'
_symmetry_space_group_name_H-M 'P 1 21/n 1'
_atom_sites_solution_hydrogens geom
_atom_sites_solution_primary direct
_atom_sites_solution_secondary difmap
_cell_angle_alpha 90.00
_cell_angle_beta 92.224(17)
_cell_angle_gamma 90.00
_cell_formula_units_Z 2
_cell_length_a 10.278(12)
_cell_length_b 10.885(13)
_cell_length_c 17.55(2)
_cell_measurement_reflns_used 1799
_cell_measurement_temperature 293(2)
_cell_measurement_theta_max 20.62
_cell_measurement_theta_min 2.202
_cell_volume 1962(4)
_computing_cell_refinement 'SAINT (Bruker, 1999)'
_computing_data_collection 'SMART (Bruker, 1999)'
_computing_data_reduction SAINT
_computing_molecular_graphics SHELXTL
_computing_publication_material SHELXTL
_computing_structure_refinement SHELXL97
_computing_structure_solution 'SHELXS97 (Sheldrick, 1997)'
_diffrn_ambient_temperature 293(2)
_diffrn_measured_fraction_theta_full 0.986
_diffrn_measured_fraction_theta_max 0.986
_diffrn_measurement_device_type 'Bruker SMART1000 CCD'
_diffrn_measurement_method '\f and \w'
_diffrn_radiation_monochromator graphite
_diffrn_radiation_source 'fine-focus sealed tube'
_diffrn_radiation_type MoK\a
_diffrn_radiation_wavelength 0.71073
_diffrn_reflns_av_R_equivalents 0.0540
_diffrn_reflns_av_sigmaI/netI 0.0920
_diffrn_reflns_limit_h_max 10
_diffrn_reflns_limit_h_min -12
_diffrn_reflns_limit_k_max 8
_diffrn_reflns_limit_k_min -12
_diffrn_reflns_limit_l_max 20
_diffrn_reflns_limit_l_min -16
_diffrn_reflns_number 9841
_diffrn_reflns_theta_full 25.03
_diffrn_reflns_theta_max 25.03
_diffrn_reflns_theta_min 2.26
_diffrn_standards_decay_% 0
_exptl_absorpt_coefficient_mu 5.211
_exptl_absorpt_correction_T_max 0.391
_exptl_absorpt_correction_T_min 0.161
_exptl_absorpt_correction_type multi-scan
_exptl_absorpt_process_details '(SADABS; Bruker, 1999)'
_exptl_crystal_colour blue
_exptl_crystal_density_diffrn 1.816
_exptl_crystal_density_method 'not measured'
_exptl_crystal_description block
_exptl_crystal_F_000 1052
_exptl_crystal_size_max 0.37
_exptl_crystal_size_mid 0.33
_exptl_crystal_size_min 0.18
_refine_diff_density_max 0.925
_refine_diff_density_min -0.765
_refine_ls_extinction_method none
_refine_ls_goodness_of_fit_ref 0.855
_refine_ls_hydrogen_treatment constr
_refine_ls_matrix_type full
_refine_ls_number_parameters 235
_refine_ls_number_reflns 3407
_refine_ls_number_restraints 0
_refine_ls_restrained_S_all 0.855
_refine_ls_R_factor_all 0.1126
_refine_ls_R_factor_gt 0.0489
_refine_ls_shift/su_max 0.000
_refine_ls_shift/su_mean 0.000
_refine_ls_structure_factor_coef Fsqd
_refine_ls_weighting_details 'calc w = 1/[\s^2^(Fo^2^)+(0.0616P)^2^] where P = (Fo^2^+2Fc^2^)/3'
_refine_ls_weighting_scheme calc
_refine_ls_wR_factor_gt 0.1066
_refine_ls_wR_factor_ref 0.1228
_reflns_number_gt 1731
_reflns_number_total 3407
_reflns_threshold_expression I>2\s(I)
_cod_data_source_file hb6008.cif
_cod_data_source_block I
_cod_original_cell_volume 1963(4)
_cod_original_sg_symbol_H-M 'P 21/n'
_cod_database_code 2203191

loop_
_symmetry_equiv_pos_as_xyz
'x, y, z'
'-x+1/2, y+1/2, -z+1/2'
'-x, -y, -z'
'x-1/2, -y-1/2, z-1/2'

loop_
_atom_site_label
_atom_site_fract_x
_atom_site_fract_y
_atom_site_fract_z
_atom_site_U_iso_or_equiv
_atom_site_adp_type
_atom_site_calc_flag
_atom_site_refinement_flags
_atom_site_occupancy
_atom_site_type_symbol
Cu1 0.61191(7) 0.05827(7) -0.00417(4) 0.0384(2) Uani d . 1 Cu
Br1 0.54073(11) -0.35135(9) 0.17289(5) 0.0995(4) Uani d . 1 Br
Br2 0.25100(13) 0.18123(10) 0.20382(5) 0.1147(5) Uani d . 1 Br
N1 0.9719(6) 0.1528(6) -0.0939(4) 0.075(2) Uani d . 1 N
O1 0.6449(4) -0.0005(4) 0.1008(2) 0.0490(12) Uani d . 1 O
O2 0.4548(4) -0.0965(4) 0.1075(2) 0.0500(12) Uani d . 1 O
O3 0.5256(4) 0.2042(4) 0.0351(2) 0.0496(11) Uani d . 1 O
O4 0.3360(4) 0.1059(4) 0.0409(2) 0.0437(11) Uani d . 1 O
O5 0.7981(4) 0.1392(4) -0.0199(3) 0.0596(13) Uani d . 1 O
C1 0.5634(6) -0.0634(7) 0.1343(3) 0.0462(16) Uani d . 1 C
C2 0.6019(6) -0.1043(8) 0.2146(4) 0.0539(19) Uani d . 1 C
C3 0.5963(7) -0.2256(8) 0.2386(4) 0.065(2) Uani d . 1 C
C4 0.6379(8) -0.2543(11) 0.3130(5) 0.094(3) Uani d . 1 C
H4 0.6399 -0.3361 0.3284 0.113 Uiso calc R 1 H
C5 0.6748(10) -0.1674(12) 0.3626(5) 0.103(4) Uani d . 1 C
H5 0.6991 -0.1887 0.4124 0.124 Uiso calc R 1 H
C6 0.6770(9) -0.0484(11) 0.3408(4) 0.102(3) Uani d . 1 C
H6 0.7007 0.0120 0.3762 0.123 Uiso calc R 1 H
C7 0.6440(8) -0.0152(9) 0.2653(4) 0.081(3) Uani d . 1 C
H7 0.6505 0.0661 0.2496 0.098 Uiso calc R 1 H
C8 0.4061(6) 0.1965(6) 0.0496(3) 0.0385(15) Uani d . 1 C
C9 0.3431(5) 0.3122(6) 0.0762(3) 0.0395(15) Uani d . 1 C
C10 0.2655(7) 0.3173(7) 0.1390(4) 0.061(2) Uani d . 1 C
C11 0.2025(8) 0.4242(9) 0.1571(5) 0.079(3) Uani d . 1 C
H11 0.1506 0.4276 0.1993 0.095 Uiso calc R 1 H
C12 0.2169(9) 0.5232(10) 0.1134(6) 0.091(3) Uani d . 1 C
H12 0.1719 0.5943 0.1253 0.109 Uiso calc R 1 H
C13 0.2941(9) 0.5253(8) 0.0523(5) 0.079(3) Uani d . 1 C
H13 0.3031 0.5960 0.0232 0.095 Uiso calc R 1 H
C14 0.3581(7) 0.4185(7) 0.0354(4) 0.0567(19) Uani d . 1 C
H14 0.4136 0.4182 -0.0052 0.068 Uiso calc R 1 H
C15 0.8505(7) 0.1219(7) -0.0789(5) 0.062(2) Uani d . 1 C
H15 0.8017 0.0834 -0.1177 0.074 Uiso calc R 1 H
C16 1.0507(8) 0.2056(12) -0.0336(6) 0.136(5) Uani d . 1 C
H16A 1.1362 0.2219 -0.0514 0.204 Uiso calc R 1 H
H16B 1.0570 0.1495 0.0085 0.204 Uiso calc R 1 H
H16C 1.0120 0.2811 -0.0175 0.204 Uiso calc R 1 H
C17 1.0308(10) 0.1285(12) -0.1659(7) 0.138(5) Uani d . 1 C
H17A 1.1188 0.1582 -0.1640 0.208 Uiso calc R 1 H
H17B 0.9821 0.1696 -0.2061 0.208 Uiso calc R 1 H
H17C 1.0306 0.0417 -0.1754 0.208 Uiso calc R 1 H

loop_
_atom_site_aniso_label
_atom_site_aniso_U_11
_atom_site_aniso_U_22
_atom_site_aniso_U_33
_atom_site_aniso_U_12
_atom_site_aniso_U_13
_atom_site_aniso_U_23
Cu1 0.0318(4) 0.0440(5) 0.0393(4) -0.0001(4) 0.0012(3) 0.0013(4)
Br1 0.1519(10) 0.0795(7) 0.0674(6) 0.0205(7) 0.0062(6) 0.0018(5)
Br2 0.1787(11) 0.0879(8) 0.0819(7) -0.0148(7) 0.0640(7) 0.0048(5)
N1 0.041(4) 0.082(5) 0.103(5) 0.001(4) 0.021(4) 0.003(4)
O1 0.044(3) 0.067(3) 0.035(2) -0.006(2) -0.005(2) 0.009(2)
O2 0.039(3) 0.067(3) 0.043(3) 0.000(2) -0.004(2) 0.009(2)
O3 0.040(3) 0.047(3) 0.061(3) 0.001(2) 0.006(2) -0.002(2)
O4 0.037(2) 0.040(3) 0.055(3) 0.005(2) 0.0028(19) -0.009(2)
O5 0.046(3) 0.071(4) 0.062(3) -0.010(3) 0.009(2) -0.010(3)
C1 0.046(4) 0.053(5) 0.039(4) 0.006(4) -0.004(3) -0.002(3)
C2 0.042(4) 0.079(6) 0.041(4) -0.001(4) 0.007(3) 0.003(4)
C3 0.072(5) 0.077(6) 0.046(4) 0.012(5) 0.006(4) 0.009(4)
C4 0.092(7) 0.122(9) 0.070(6) 0.023(6) -0.004(5) 0.039(6)
C5 0.120(8) 0.139(11) 0.047(6) -0.021(8) -0.028(5) 0.016(7)
C6 0.134(8) 0.131(10) 0.039(5) -0.061(8) -0.024(5) 0.001(6)
C7 0.098(6) 0.098(7) 0.047(5) -0.026(5) -0.009(4) 0.001(5)
C8 0.034(4) 0.040(4) 0.042(4) 0.007(3) -0.003(3) 0.004(3)
C9 0.035(3) 0.045(4) 0.038(4) 0.003(3) -0.003(3) -0.006(3)
C10 0.062(5) 0.054(5) 0.067(5) 0.000(4) 0.020(4) -0.007(4)
C11 0.072(6) 0.083(7) 0.086(6) 0.011(5) 0.032(5) -0.014(6)
C12 0.080(6) 0.080(8) 0.112(8) 0.038(6) -0.003(6) -0.032(6)
C13 0.114(7) 0.058(6) 0.064(5) 0.017(5) -0.019(5) 0.001(4)
C14 0.078(5) 0.050(5) 0.042(4) 0.011(4) -0.003(3) -0.002(4)
C15 0.042(5) 0.059(5) 0.084(6) -0.005(4) -0.005(4) -0.008(4)
C16 0.048(6) 0.189(13) 0.169(10) -0.040(7) -0.024(6) 0.010(9)
C17 0.106(8) 0.149(11) 0.167(11) -0.016(8) 0.088(8) -0.022(8)

loop_
_atom_type_symbol
_atom_type_description
_atom_type_scat_dispersion_real
_atom_type_scat_dispersion_imag
_atom_type_scat_source
C C 0.0033 0.0016 'International Tables Vol C Tables 4.2.6.8 and 6.1.1.4'
H H 0.0000 0.0000 'International Tables Vol C Tables 4.2.6.8 and 6.1.1.4'
N N 0.0061 0.0033 'International Tables Vol C Tables 4.2.6.8 and 6.1.1.4'
Cu Cu 0.3201 1.2651 'International Tables Vol C Tables 4.2.6.8 and 6.1.1.4'
Br Br -0.2901 2.4595 'International Tables Vol C Tables 4.2.6.8 and 6.1.1.4'
O O 0.0106 0.0060 'International Tables Vol C Tables 4.2.6.8 and 6.1.1.4'

loop_
_geom_angle_atom_site_label_1
_geom_angle_atom_site_label_2
_geom_angle_atom_site_label_3
_geom_angle_site_symmetry_1
_geom_angle_site_symmetry_3
_geom_angle
_geom_angle_publ_flag
O1 Cu1 O2 . 3_655 167.89(18) y
O1 Cu1 O3 . . 89.88(19) y
O1 Cu1 O4 . 3_655 88.47(19) y
O1 Cu1 O5 . . 97.60(19) y
O2 Cu1 O3 3_655 . 90.37(18) y
O2 Cu1 O4 3_655 3_655 88.81(19) y
O2 Cu1 O5 3_655 . 94.37(18) y
O3 Cu1 O4 . 3_655 168.14(17) y
O3 Cu1 O5 . . 97.5(2) y
O4 Cu1 O5 3_655 . 94.34(19) y
O1 Cu1 Cu1 . 3_655 84.88(13) y
O2 Cu1 Cu1 3_655 3_655 83.03(13) y
O3 Cu1 Cu1 . 3_655 87.87(15) y
O4 Cu1 Cu1 3_655 3_655 80.29(14) y
O5 Cu1 Cu1 . 3_655 174.05(14) y
C15 N1 C16 . . 117.8(7) ?
C15 N1 C17 . . 123.7(8) ?
C16 N1 C17 . . 118.4(8) ?
C1 O1 Cu1 . . 121.7(4) y
C1 O2 Cu1 . 3_655 124.3(4) y
C8 O3 Cu1 . . 118.2(4) .
C8 O4 Cu1 . 3_655 126.9(4) .
C15 O5 Cu1 . . 118.8(5) .
O1 C1 O2 . . 126.1(6) ?
O1 C1 C2 . . 116.3(6) ?
O2 C1 C2 . . 117.6(6) ?
C7 C2 C3 . . 119.4(7) ?
C7 C2 C1 . . 117.3(8) ?
C3 C2 C1 . . 123.3(7) ?
C2 C3 C4 . . 118.9(8) ?
C2 C3 Br1 . . 121.7(5) ?
C4 C3 Br1 . . 119.4(7) ?
C5 C4 C3 . . 121.5(10) ?
C5 C4 H4 . . 119.2 ?
C3 C4 H4 . . 119.2 ?
C4 C5 C6 . . 120.3(9) ?
C4 C5 H5 . . 119.9 ?
C6 C5 H5 . . 119.9 ?
C5 C6 C7 . . 120.5(9) ?
C5 C6 H6 . . 119.8 ?
C7 C6 H6 . . 119.8 ?
C2 C7 C6 . . 119.2(9) ?
C2 C7 H7 . . 120.4 ?
C6 C7 H7 . . 120.4 ?
O4 C8 O3 . . 126.7(6) ?
O4 C8 C9 . . 117.1(5) ?
O3 C8 C9 . . 116.1(6) ?
C14 C9 C10 . . 117.5(6) ?
C14 C9 C8 . . 119.1(5) ?
C10 C9 C8 . . 123.4(6) ?
C11 C10 C9 . . 120.5(7) ?
C11 C10 Br2 . . 118.6(6) ?
C9 C10 Br2 . . 120.8(5) ?
C12 C11 C10 . . 119.1(7) ?
C12 C11 H11 . . 120.4 ?
C10 C11 H11 . . 120.4 ?
C11 C12 C13 . . 123.3(8) ?
C11 C12 H12 . . 118.3 ?
C13 C12 H12 . . 118.3 ?
C12 C13 C14 . . 117.1(8) ?
C12 C13 H13 . . 121.5 ?
C14 C13 H13 . . 121.5 ?
C9 C14 C13 . . 122.4(7) ?
C9 C14 H14 . . 118.8 ?
C13 C14 H14 . . 118.8 ?
O5 C15 N1 . . 125.9(7) ?
O5 C15 H15 . . 117.0 ?
N1 C15 H15 . . 117.0 ?
N1 C16 H16A . . 109.5 ?
N1 C16 H16B . . 109.5 ?
H16A C16 H16B . . 109.5 ?
N1 C16 H16C . . 109.5 ?
H16A C16 H16C . . 109.5 ?
H16B C16 H16C . . 109.5 ?
N1 C17 H17A . . 109.5 ?
N1 C17 H17B . . 109.5 ?
H17A C17 H17B . . 109.5 ?
N1 C17 H17C . . 109.5 ?
H17A C17 H17C . . 109.5 ?
H17B C17 H17C . . 109.5 ?

loop_
_geom_bond_atom_site_label_1
_geom_bond_atom_site_label_2
_geom_bond_site_symmetry_2
_geom_bond_distance
_geom_bond_publ_flag
Cu1 Cu1 3_655 2.636(3) y
Cu1 O1 . 1.968(4) y
Cu1 O2 3_655 1.958(4) .
Cu1 O3 . 1.958(4) y
Cu1 O4 3_655 1.980(5) .
Cu1 O5 . 2.134(5) y
Br1 C3 . 1.866(8) ?
Br2 C10 . 1.877(7) ?
N1 C15 . 1.327(9) ?
N1 C16 . 1.428(11) ?
N1 C17 . 1.448(11) ?
O1 C1 . 1.246(7) .
O2 C1 . 1.248(7) .
O2 Cu1 3_655 1.958(4) ?
O3 C8 . 1.267(7) .
O4 C8 . 1.227(7) .
O4 Cu1 3_655 1.980(5) ?
O5 C15 . 1.202(8) .
C1 C2 . 1.517(9) ?
C2 C7 . 1.374(10) ?
C2 C3 . 1.387(11) ?
C3 C4 . 1.394(10) ?
C4 C5 . 1.331(13) ?
C4 H4 . 0.9300 ?
C5 C6 . 1.351(13) ?
C5 H5 . 0.9300 ?
C6 C7 . 1.404(11) ?
C6 H6 . 0.9300 ?
C7 H7 . 0.9300 ?
C8 C9 . 1.500(8) ?
C9 C14 . 1.373(9) ?
C9 C10 . 1.387(8) ?
C10 C11 . 1.375(10) ?
C11 C12 . 1.334(12) ?
C11 H11 . 0.9300 ?
C12 C13 . 1.358(12) ?
C12 H12 . 0.9300 ?
C13 C14 . 1.375(10) ?
C13 H13 . 0.9300 ?
C14 H14 . 0.9300 ?
C15 H15 . 0.9300 ?
C16 H16A . 0.9600 ?
C16 H16B . 0.9600 ?
C16 H16C . 0.9600 ?
C17 H17A . 0.9600 ?
C17 H17B . 0.9600 ?
C17 H17C . 0.9600 ?
